data_1512109
loop_
_publ_author_name
'Wang, Yi-Feng'
'Zhang, Feng-Lian'
'Chiba, Shunsuke'

_publ_contact_author
;
Dr Shunsuke Chiba
Division of Chemistry and Biological Chemistry
School of Physical and Mathematical Sciences
Nanyang Technological University
21 Nanyang Link
Singapore 637371
Singapore
;
_publ_section_title
;
 Oxidative radical skeletal rearrangement induced by molecular oxygen:
 synthesis of quinazolinones.
;
_journal_issue 11
_journal_name_full 'Organic letters'
_journal_page_first 2842
_journal_page_last 2845
_journal_paper_doi 10.1021/ol4011745
_journal_volume 15
_journal_year 2013
_chemical_formula_moiety 'C25 H18 N2 O'
_chemical_formula_sum 'C25 H18 N2 O'
_chemical_formula_weight 362.41
_chemical_name_systematic
; 
 ? 
;
_space_group_IT_number 14
_symmetry_cell_setting monoclinic
_symmetry_space_group_name_Hall '-P 2ybc'
_symmetry_space_group_name_H-M 'P 1 21/c 1'
_atom_sites_solution_hydrogens geom
_atom_sites_solution_primary direct
_atom_sites_solution_secondary difmap
_audit_creation_method SHELXL-97
_cell_angle_alpha 90.00
_cell_angle_beta 113.434(3)
_cell_angle_gamma 90.00
_cell_formula_units_Z 8
_cell_length_a 9.7108(8)
_cell_length_b 32.689(4)
_cell_length_c 12.1744(13)
_cell_measurement_reflns_used 1320
_cell_measurement_temperature 103(2)
_cell_measurement_theta_max 20.54
_cell_measurement_theta_min 2.49
_cell_volume 3545.8(7)
_computing_cell_refinement 'Bruker SAINT'
_computing_data_collection 'Bruker APEX2'
_computing_data_reduction 'Bruker SAINT'
_computing_molecular_graphics 'Bruker SHELXTL'
_computing_publication_material 'Bruker SHELXTL'
_computing_structure_refinement 'SHELXL-97 (Sheldrick, 2008)'
_computing_structure_solution 'SHELXS-97 (Sheldrick, 2008)'
_diffrn_ambient_temperature 103(2)
_diffrn_measured_fraction_theta_full 0.967
_diffrn_measured_fraction_theta_max 0.967
_diffrn_measurement_device_type 'Bruker APEX-II CCD'
_diffrn_measurement_method '\f and \w scans'
_diffrn_radiation_monochromator graphite
_diffrn_radiation_source 'fine-focus sealed tube'
_diffrn_radiation_type MoK\a
_diffrn_radiation_wavelength 0.71073
_diffrn_reflns_av_R_equivalents 0.0845
_diffrn_reflns_av_sigmaI/netI 0.1058
_diffrn_reflns_limit_h_max 11
_diffrn_reflns_limit_h_min -11
_diffrn_reflns_limit_k_max 38
_diffrn_reflns_limit_k_min -38
_diffrn_reflns_limit_l_max 13
_diffrn_reflns_limit_l_min -14
_diffrn_reflns_number 21061
_diffrn_reflns_theta_full 25.00
_diffrn_reflns_theta_max 25.00
_diffrn_reflns_theta_min 1.93
_exptl_absorpt_coefficient_mu 0.084
_exptl_absorpt_correction_T_max 0.9967
_exptl_absorpt_correction_T_min 0.9721
_exptl_absorpt_correction_type multi-scan
_exptl_absorpt_process_details sadabs
_exptl_crystal_colour colourless
_exptl_crystal_density_diffrn 1.358
_exptl_crystal_density_method 'not measured'
_exptl_crystal_description needle
_exptl_crystal_F_000 1520
_exptl_crystal_size_max 0.34
_exptl_crystal_size_mid 0.08
_exptl_crystal_size_min 0.04
_refine_diff_density_max 0.368
_refine_diff_density_min -0.563
_refine_diff_density_rms 0.142
_refine_ls_extinction_method none
_refine_ls_goodness_of_fit_ref 1.019
_refine_ls_hydrogen_treatment constr
_refine_ls_matrix_type full
_refine_ls_number_parameters 505
_refine_ls_number_reflns 6061
_refine_ls_number_restraints 0
_refine_ls_restrained_S_all 1.019
_refine_ls_R_factor_all 0.1257
_refine_ls_R_factor_gt 0.0523
_refine_ls_shift/su_max 0.001
_refine_ls_shift/su_mean 0.000
_refine_ls_structure_factor_coef Fsqd
_refine_ls_weighting_details 'calc w=1/[\s^2^(Fo^2^)+(0.0833P)^2^+0.0000P] where P=(Fo^2^+2Fc^2^)/3'
_refine_ls_weighting_scheme calc
_refine_ls_wR_factor_gt 0.1195
_refine_ls_wR_factor_ref 0.1858
_reflns_number_gt 3270
_reflns_number_total 6061
_reflns_threshold_expression >2sigma(I)
_cod_data_source_file ol4011745_si_004.cif
_cod_data_source_block 2t
_cod_depositor_comments
;
The following automatic conversions were performed:

'_symmetry_cell_setting' value 'Monoclinic' changed to 'monoclinic'
according to /home/saulius/struct/CIF-dictionaries/cif_core.dic
dictionary named 'cif_core.dic' version 2.3.1 from 2005-06-27.

Automatic conversion script
Id: cif_fix_values 1891 2012-01-12 08:04:46Z andrius 
;
_cod_original_cell_volume 3545.8(6)
_cod_original_sg_symbol_H-M P2(1)/c
_cod_database_code 1512109

loop_
_symmetry_equiv_pos_as_xyz
'x, y, z'
'-x, y+1/2, -z+1/2'
'-x, -y, -z'
'x, -y-1/2, z-1/2'

loop_
_atom_site_label
_atom_site_type_symbol
_atom_site_fract_x
_atom_site_fract_y
_atom_site_fract_z
_atom_site_U_iso_or_equiv
_atom_site_adp_type
_atom_site_occupancy
_atom_site_symmetry_multiplicity
_atom_site_calc_flag
_atom_site_refinement_flags
C1 C 0.3323(4) 0.86924(12) 0.2235(3) 0.0190(9) Uani 1 1 d .
C2 C 0.4572(3) 0.88808(11) 0.4330(3) 0.0141(8) Uani 1 1 d .
C3 C 0.5249(4) 0.92231(11) 0.2964(3) 0.0157(8) Uani 1 1 d .
C4 C 0.4268(4) 0.89958(11) 0.2021(3) 0.0159(8) Uani 1 1 d .
C5 C 0.4163(4) 0.90613(12) 0.0838(3) 0.0206(9) Uani 1 1 d .
H5 H 0.3482 0.8904 0.0195 0.025 Uiso 1 1 calc R
C6 C 0.5036(4) 0.93482(12) 0.0625(3) 0.0214(9) Uani 1 1 d .
H6 H 0.4960 0.9388 -0.0170 0.026 Uiso 1 1 calc R
C7 C 0.6060(4) 0.95911(11) 0.1563(3) 0.0175(8) Uani 1 1 d .
C8 C 0.6969(4) 0.98883(12) 0.1353(3) 0.0219(9) Uani 1 1 d .
H8 H 0.6896 0.9932 0.0560 0.026 Uiso 1 1 calc R
C9 C 0.7959(4) 1.01165(12) 0.2268(3) 0.0228(9) Uani 1 1 d .
H9 H 0.8560 1.0317 0.2106 0.027 Uiso 1 1 calc R
C10 C 0.8088(4) 1.00544(12) 0.3445(3) 0.0215(9) Uani 1 1 d .
H10 H 0.8783 1.0212 0.4080 0.026 Uiso 1 1 calc R
C11 C 0.7217(4) 0.97677(11) 0.3683(3) 0.0183(9) Uani 1 1 d .
H11 H 0.7313 0.9727 0.4483 0.022 Uiso 1 1 calc R
C12 C 0.6176(3) 0.95312(11) 0.2751(3) 0.0135(8) Uani 1 1 d .
C13 C 0.2519(4) 0.83615(11) 0.3694(3) 0.0193(9) Uani 1 1 d .
H13A H 0.1589 0.8334 0.2960 0.023 Uiso 1 1 calc R
H13B H 0.2238 0.8485 0.4319 0.023 Uiso 1 1 calc R
C14 C 0.3144(4) 0.79404(11) 0.4102(3) 0.0184(9) Uani 1 1 d .
C15 C 0.2628(4) 0.77225(12) 0.4825(3) 0.0236(9) Uani 1 1 d .
H15 H 0.1839 0.7832 0.5010 0.028 Uiso 1 1 calc R
C16 C 0.3238(4) 0.73483(13) 0.5289(4) 0.0299(10) Uani 1 1 d .
H16 H 0.2859 0.7200 0.5780 0.036 Uiso 1 1 calc R
C17 C 0.4395(4) 0.71883(12) 0.5040(4) 0.0282(10) Uani 1 1 d .
H17 H 0.4837 0.6934 0.5378 0.034 Uiso 1 1 calc R
C18 C 0.4904(4) 0.73972(13) 0.4302(4) 0.0282(10) Uani 1 1 d .
H18 H 0.5697 0.7287 0.4123 0.034 Uiso 1 1 calc R
C19 C 0.4268(4) 0.77689(12) 0.3815(4) 0.0241(10) Uani 1 1 d .
H19 H 0.4603 0.7908 0.3281 0.029 Uiso 1 1 calc R
C20 C 0.4786(3) 0.88155(12) 0.5596(3) 0.0153(8) Uani 1 1 d .
C21 C 0.4462(4) 0.91336(12) 0.6215(3) 0.0188(9) Uani 1 1 d .
H21 H 0.4071 0.9383 0.5813 0.023 Uiso 1 1 calc R
C22 C 0.4703(4) 0.90908(13) 0.7403(3) 0.0246(10) Uani 1 1 d .
H22 H 0.4452 0.9308 0.7809 0.030 Uiso 1 1 calc R
C23 C 0.5309(4) 0.87335(14) 0.8005(4) 0.0280(10) Uani 1 1 d .
H23 H 0.5483 0.8705 0.8826 0.034 Uiso 1 1 calc R
C24 C 0.5662(4) 0.84168(13) 0.7406(3) 0.0262(10) Uani 1 1 d .
H24 H 0.6085 0.8171 0.7819 0.031 Uiso 1 1 calc R
C25 C 0.5399(4) 0.84573(12) 0.6207(3) 0.0208(9) Uani 1 1 d .
H25 H 0.5640 0.8239 0.5800 0.025 Uiso 1 1 calc R
C26 C 0.1828(4) 0.13465(11) 0.7571(3) 0.0175(9) Uani 1 1 d .
C27 C 0.0408(4) 0.11187(11) 0.5518(3) 0.0161(8) Uani 1 1 d .
C28 C -0.0118(4) 0.08216(11) 0.7017(3) 0.0141(8) Uani 1 1 d .
C29 C 0.0940(4) 0.10559(11) 0.7901(3) 0.0162(8) Uani 1 1 d .
C30 C 0.1154(4) 0.10165(11) 0.9110(3) 0.0200(9) Uani 1 1 d .
H30 H 0.1872 0.1183 0.9701 0.024 Uiso 1 1 calc R
C31 C 0.0341(4) 0.07426(12) 0.9432(3) 0.0206(9) Uani 1 1 d .
H31 H 0.0496 0.0720 1.0251 0.025 Uiso 1 1 calc R
C32 C -0.0744(4) 0.04882(12) 0.8570(3) 0.0186(9) Uani 1 1 d .
C33 C -0.1597(4) 0.01981(12) 0.8887(3) 0.0212(9) Uani 1 1 d .
H33 H -0.1470 0.0175 0.9700 0.025 Uiso 1 1 calc R
C34 C -0.2602(4) -0.00497(12) 0.8044(3) 0.0227(9) Uani 1 1 d .
H34 H -0.3157 -0.0246 0.8274 0.027 Uiso 1 1 calc R
C35 C -0.2814(4) -0.00147(12) 0.6839(3) 0.0230(9) Uani 1 1 d .
H35 H -0.3515 -0.0187 0.6254 0.028 Uiso 1 1 calc R
C36 C -0.2019(4) 0.02656(11) 0.6506(3) 0.0186(9) Uani 1 1 d .
H36 H -0.2173 0.0286 0.5687 0.022 Uiso 1 1 calc R
C37 C -0.0980(4) 0.05236(11) 0.7345(3) 0.0146(8) Uani 1 1 d .
C38 C 0.2427(4) 0.16548(11) 0.5971(3) 0.0181(9) Uani 1 1 d .
H38A H 0.2602 0.1536 0.5289 0.022 Uiso 1 1 calc R
H38B H 0.3416 0.1688 0.6645 0.022 Uiso 1 1 calc R
C39 C 0.1722(4) 0.20697(11) 0.5615(3) 0.0169(8) Uani 1 1 d .
C40 C 0.1113(4) 0.21858(12) 0.4421(3) 0.0230(9) Uani 1 1 d .
H40 H 0.1124 0.1999 0.3826 0.028 Uiso 1 1 calc R
C41 C 0.0490(4) 0.25707(13) 0.4085(4) 0.0261(10) Uani 1 1 d .
H41 H 0.0065 0.2645 0.3263 0.031 Uiso 1 1 calc R
C42 C 0.0488(4) 0.28451(12) 0.4944(4) 0.0268(10) Uani 1 1 d .
H42 H 0.0076 0.3111 0.4718 0.032 Uiso 1 1 calc R
C43 C 0.1086(4) 0.27320(12) 0.6129(4) 0.0259(10) Uani 1 1 d .
H43 H 0.1067 0.2920 0.6719 0.031 Uiso 1 1 calc R
C44 C 0.1714(4) 0.23501(12) 0.6474(3) 0.0216(9) Uani 1 1 d .
H44 H 0.2141 0.2278 0.7298 0.026 Uiso 1 1 calc R
C45 C 0.0088(4) 0.11688(11) 0.4228(3) 0.0152(8) Uani 1 1 d .
C46 C 0.1088(4) 0.10301(11) 0.3742(3) 0.0194(9) Uani 1 1 d .
H46 H 0.1983 0.0894 0.4239 0.023 Uiso 1 1 calc R
C47 C 0.0787(4) 0.10898(12) 0.2546(3) 0.0210(9) Uani 1 1 d .
H47 H 0.1474 0.0994 0.2226 0.025 Uiso 1 1 calc R
C48 C -0.0506(4) 0.12883(12) 0.1812(3) 0.0217(9) Uani 1 1 d .
H48 H -0.0701 0.1333 0.0993 0.026 Uiso 1 1 calc R
C49 C -0.1520(4) 0.14228(12) 0.2278(3) 0.0232(9) Uani 1 1 d .
H49 H -0.2418 0.1557 0.1774 0.028 Uiso 1 1 calc R
C50 C -0.1224(4) 0.13612(11) 0.3480(3) 0.0198(9) Uani 1 1 d .
H50 H -0.1926 0.1452 0.3793 0.024 Uiso 1 1 calc R
N1 N 0.3539(3) 0.86453(9) 0.3444(3) 0.0158(7) Uani 1 1 d .
N2 N 0.5388(3) 0.91621(9) 0.4133(2) 0.0150(7) Uani 1 1 d .
N3 N 0.1510(3) 0.13638(9) 0.6333(3) 0.0163(7) Uani 1 1 d .
N4 N -0.0391(3) 0.08595(9) 0.5810(2) 0.0164(7) Uani 1 1 d .
O1 O 0.2390(3) 0.84831(8) 0.1458(2) 0.0239(6) Uani 1 1 d .
O2 O 0.2800(3) 0.15650(8) 0.8277(2) 0.0245(7) Uani 1 1 d .

loop_
_atom_site_aniso_label
_atom_site_aniso_U_11
_atom_site_aniso_U_22
_atom_site_aniso_U_33
_atom_site_aniso_U_23
_atom_site_aniso_U_13
_atom_site_aniso_U_12
C1 0.0169(18) 0.019(2) 0.020(2) -0.0020(17) 0.0064(17) 0.0034(17)
C2 0.0122(17) 0.011(2) 0.019(2) 0.0019(16) 0.0053(16) 0.0018(15)
C3 0.0180(18) 0.015(2) 0.016(2) -0.0005(16) 0.0081(17) 0.0045(16)
C4 0.0177(18) 0.016(2) 0.012(2) -0.0010(16) 0.0043(16) 0.0027(16)
C5 0.0227(19) 0.023(2) 0.015(2) -0.0006(17) 0.0061(17) 0.0042(17)
C6 0.029(2) 0.023(2) 0.013(2) 0.0017(17) 0.0096(18) 0.0072(18)
C7 0.0242(19) 0.015(2) 0.015(2) 0.0024(16) 0.0097(17) 0.0058(17)
C8 0.028(2) 0.025(3) 0.017(2) 0.0078(17) 0.0137(19) 0.0072(18)
C9 0.027(2) 0.020(2) 0.027(2) 0.0081(18) 0.0167(19) 0.0026(17)
C10 0.0213(19) 0.020(2) 0.023(2) 0.0006(17) 0.0086(18) -0.0014(17)
C11 0.0216(18) 0.017(2) 0.019(2) 0.0041(16) 0.0103(17) 0.0021(17)
C12 0.0163(17) 0.013(2) 0.013(2) 0.0027(15) 0.0067(16) 0.0042(15)
C13 0.0183(18) 0.019(2) 0.023(2) 0.0002(17) 0.0111(17) -0.0032(16)
C14 0.0162(18) 0.017(2) 0.020(2) 0.0017(17) 0.0049(17) -0.0020(16)
C15 0.0216(19) 0.024(3) 0.028(2) 0.0032(18) 0.0132(19) 0.0000(18)
C16 0.030(2) 0.027(3) 0.033(3) 0.008(2) 0.012(2) -0.0017(19)
C17 0.023(2) 0.016(2) 0.038(3) -0.0004(19) 0.004(2) 0.0027(18)
C18 0.0206(19) 0.022(3) 0.043(3) -0.003(2) 0.013(2) 0.0018(18)
C19 0.027(2) 0.017(2) 0.036(3) -0.0001(18) 0.020(2) -0.0009(17)
C20 0.0121(17) 0.021(2) 0.013(2) 0.0000(16) 0.0058(16) -0.0022(16)
C21 0.0210(19) 0.020(2) 0.018(2) 0.0020(17) 0.0095(17) 0.0019(16)
C22 0.025(2) 0.032(3) 0.018(2) -0.0055(18) 0.0099(18) -0.0037(19)
C23 0.0192(19) 0.047(3) 0.018(2) 0.002(2) 0.0070(18) -0.0044(19)
C24 0.023(2) 0.031(3) 0.023(2) 0.0114(19) 0.0068(18) -0.0005(18)
C25 0.0212(19) 0.023(2) 0.019(2) 0.0018(17) 0.0077(17) -0.0013(17)
C26 0.0195(18) 0.017(2) 0.015(2) -0.0029(16) 0.0054(17) 0.0013(16)
C27 0.0180(18) 0.014(2) 0.015(2) 0.0014(16) 0.0055(17) 0.0031(16)
C28 0.0171(18) 0.012(2) 0.012(2) 0.0015(15) 0.0042(16) 0.0054(15)
C29 0.0160(18) 0.017(2) 0.016(2) 0.0011(16) 0.0064(16) 0.0039(16)
C30 0.0230(19) 0.019(2) 0.014(2) -0.0039(16) 0.0041(17) 0.0045(17)
C31 0.026(2) 0.024(2) 0.012(2) 0.0002(17) 0.0078(18) 0.0048(18)
C32 0.0215(19) 0.021(2) 0.015(2) 0.0036(16) 0.0095(17) 0.0081(17)
C33 0.0260(19) 0.024(2) 0.016(2) 0.0060(17) 0.0106(18) 0.0056(18)
C34 0.026(2) 0.021(2) 0.026(2) 0.0056(18) 0.0153(19) -0.0011(17)
C35 0.0215(19) 0.024(2) 0.022(2) -0.0008(18) 0.0070(18) -0.0035(17)
C36 0.0224(18) 0.020(2) 0.014(2) 0.0025(16) 0.0082(17) 0.0022(17)
C37 0.0177(17) 0.012(2) 0.016(2) 0.0005(15) 0.0086(17) 0.0040(15)
C38 0.0172(17) 0.017(2) 0.022(2) -0.0013(16) 0.0095(17) -0.0023(16)
C39 0.0164(18) 0.016(2) 0.022(2) -0.0014(16) 0.0113(17) -0.0043(16)
C40 0.025(2) 0.024(2) 0.020(2) 0.0016(17) 0.0090(18) -0.0017(18)
C41 0.026(2) 0.029(3) 0.022(2) 0.0091(19) 0.0083(19) 0.0023(19)
C42 0.029(2) 0.019(2) 0.036(3) 0.0076(19) 0.016(2) 0.0058(18)
C43 0.027(2) 0.022(3) 0.032(3) -0.0034(19) 0.016(2) 0.0025(18)
C44 0.0201(19) 0.024(2) 0.021(2) 0.0000(18) 0.0090(18) 0.0003(17)
C45 0.0189(18) 0.014(2) 0.011(2) 0.0004(15) 0.0047(16) -0.0027(15)
C46 0.0212(19) 0.020(2) 0.017(2) -0.0021(16) 0.0072(17) -0.0037(17)
C47 0.023(2) 0.024(2) 0.018(2) -0.0021(17) 0.0102(18) -0.0021(17)
C48 0.028(2) 0.026(3) 0.011(2) -0.0014(17) 0.0076(18) -0.0068(18)
C49 0.0193(19) 0.030(3) 0.015(2) 0.0043(18) 0.0020(17) -0.0006(18)
C50 0.0203(19) 0.021(2) 0.019(2) -0.0012(17) 0.0085(17) 0.0001(16)
N1 0.0176(15) 0.0142(18) 0.0160(18) -0.0012(13) 0.0071(14) -0.0025(13)
N2 0.0165(15) 0.0159(19) 0.0127(18) 0.0011(13) 0.0058(13) 0.0030(13)
N3 0.0174(15) 0.0157(19) 0.0149(18) 0.0005(13) 0.0056(13) -0.0014(13)
N4 0.0183(15) 0.0163(19) 0.0134(18) 0.0005(13) 0.0050(14) 0.0010(14)
O1 0.0275(14) 0.0242(17) 0.0172(15) -0.0064(12) 0.0058(12) -0.0041(12)
O2 0.0264(14) 0.0232(17) 0.0190(15) -0.0029(12) 0.0038(12) -0.0066(12)

loop_
_atom_type_symbol
_atom_type_description
_atom_type_scat_dispersion_real
_atom_type_scat_dispersion_imag
_atom_type_scat_source
C C 0.0033 0.0016 'International Tables Vol C Tables 4.2.6.8 and 6.1.1.4'
H H 0.0000 0.0000 'International Tables Vol C Tables 4.2.6.8 and 6.1.1.4'
N N 0.0061 0.0033 'International Tables Vol C Tables 4.2.6.8 and 6.1.1.4'
O O 0.0106 0.0060 'International Tables Vol C Tables 4.2.6.8 and 6.1.1.4'

loop_
_geom_angle_atom_site_label_1
_geom_angle_atom_site_label_2
_geom_angle_atom_site_label_3
_geom_angle
O1 C1 N1 120.1(3)
O1 C1 C4 124.9(3)
N1 C1 C4 114.9(3)
N2 C2 N1 123.9(3)
N2 C2 C20 116.7(3)
N1 C2 C20 119.3(3)
C4 C3 N2 121.9(3)
C4 C3 C12 120.0(3)
N2 C3 C12 118.2(3)
C3 C4 C5 120.7(3)
C3 C4 C1 119.9(3)
C5 C4 C1 119.5(3)
C6 C5 C4 120.0(4)
C6 C5 H5 120.0
C4 C5 H5 120.0
C5 C6 C7 121.6(3)
C5 C6 H6 119.2
C7 C6 H6 119.2
C8 C7 C12 118.7(3)
C8 C7 C6 122.1(3)
C12 C7 C6 119.2(3)
C9 C8 C7 121.3(3)
C9 C8 H8 119.4
C7 C8 H8 119.4
C8 C9 C10 120.1(4)
C8 C9 H9 120.0
C10 C9 H9 120.0
C11 C10 C9 120.3(4)
C11 C10 H10 119.9
C9 C10 H10 119.9
C10 C11 C12 120.6(3)
C10 C11 H11 119.7
C12 C11 H11 119.7
C11 C12 C7 119.0(3)
C11 C12 C3 122.4(3)
C7 C12 C3 118.6(3)
N1 C13 C14 115.2(3)
N1 C13 H13A 108.5
C14 C13 H13A 108.5
N1 C13 H13B 108.5
C14 C13 H13B 108.5
H13A C13 H13B 107.5
C15 C14 C19 118.4(4)
C15 C14 C13 118.9(3)
C19 C14 C13 122.7(3)
C14 C15 C16 121.1(3)
C14 C15 H15 119.5
C16 C15 H15 119.5
C15 C16 C17 120.1(4)
C15 C16 H16 119.9
C17 C16 H16 119.9
C18 C17 C16 119.6(4)
C18 C17 H17 120.2
C16 C17 H17 120.2
C17 C18 C19 120.2(4)
C17 C18 H18 119.9
C19 C18 H18 119.9
C18 C19 C14 120.5(4)
C18 C19 H19 119.8
C14 C19 H19 119.8
C25 C20 C21 118.8(3)
C25 C20 C2 122.0(3)
C21 C20 C2 119.0(3)
C22 C21 C20 120.8(4)
C22 C21 H21 119.6
C20 C21 H21 119.6
C21 C22 C23 120.2(4)
C21 C22 H22 119.9
C23 C22 H22 119.9
C22 C23 C24 119.7(4)
C22 C23 H23 120.2
C24 C23 H23 120.2
C25 C24 C23 120.2(4)
C25 C24 H24 119.9
C23 C24 H24 119.9
C24 C25 C20 120.4(4)
C24 C25 H25 119.8
C20 C25 H25 119.8
O2 C26 N3 120.4(3)
O2 C26 C29 124.6(3)
N3 C26 C29 115.0(3)
N4 C27 N3 124.0(3)
N4 C27 C45 117.9(3)
N3 C27 C45 118.1(3)
C29 C28 N4 122.8(3)
C29 C28 C37 119.5(3)
N4 C28 C37 117.7(3)
C28 C29 C30 121.1(3)
C28 C29 C26 119.2(3)
C30 C29 C26 119.7(3)
C31 C30 C29 120.2(4)
C31 C30 H30 119.9
C29 C30 H30 119.9
C30 C31 C32 121.4(3)
C30 C31 H31 119.3
C32 C31 H31 119.3
C33 C32 C37 118.4(3)
C33 C32 C31 122.3(3)
C37 C32 C31 119.3(3)
C34 C33 C32 121.0(3)
C34 C33 H33 119.5
C32 C33 H33 119.5
C33 C34 C35 120.1(3)
C33 C34 H34 119.9
C35 C34 H34 119.9
C36 C35 C34 120.1(4)
C36 C35 H35 119.9
C34 C35 H35 119.9
C35 C36 C37 121.3(3)
C35 C36 H36 119.3
C37 C36 H36 119.3
C36 C37 C32 119.1(3)
C36 C37 C28 122.5(3)
C32 C37 C28 118.5(3)
N3 C38 C39 113.9(3)
N3 C38 H38A 108.8
C39 C38 H38A 108.8
N3 C38 H38B 108.8
C39 C38 H38B 108.8
H38A C38 H38B 107.7
C40 C39 C44 118.7(4)
C40 C39 C38 120.3(3)
C44 C39 C38 121.0(3)
C41 C40 C39 120.8(4)
C41 C40 H40 119.6
C39 C40 H40 119.6
C42 C41 C40 119.9(4)
C42 C41 H41 120.0
C40 C41 H41 120.0
C43 C42 C41 119.6(4)
C43 C42 H42 120.2
C41 C42 H42 120.2
C42 C43 C44 120.9(4)
C42 C43 H43 119.5
C44 C43 H43 119.5
C43 C44 C39 120.0(4)
C43 C44 H44 120.0
C39 C44 H44 120.0
C50 C45 C46 118.7(3)
C50 C45 C27 119.7(3)
C46 C45 C27 121.6(3)
C47 C46 C45 120.6(3)
C47 C46 H46 119.7
C45 C46 H46 119.7
C48 C47 C46 120.4(3)
C48 C47 H47 119.8
C46 C47 H47 119.8
C47 C48 C49 119.7(3)
C47 C48 H48 120.2
C49 C48 H48 120.2
C48 C49 C50 120.0(3)
C48 C49 H49 120.0
C50 C49 H49 120.0
C45 C50 C49 120.6(3)
C45 C50 H50 119.7
C49 C50 H50 119.7
C2 N1 C1 121.1(3)
C2 N1 C13 121.9(3)
C1 N1 C13 116.8(3)
C2 N2 C3 118.3(3)
C27 N3 C26 121.2(3)
C27 N3 C38 122.7(3)
C26 N3 C38 116.1(3)
C27 N4 C28 117.8(3)

loop_
_geom_bond_atom_site_label_1
_geom_bond_atom_site_label_2
_geom_bond_distance
C1 O1 1.225(4)
C1 N1 1.410(4)
C1 C4 1.443(5)
C2 N2 1.297(4)
C2 N1 1.379(4)
C2 C20 1.486(5)
C3 C4 1.381(5)
C3 N2 1.389(4)
C3 C12 1.442(5)
C4 C5 1.420(5)
C5 C6 1.356(5)
C5 H5 0.9500
C6 C7 1.421(5)
C6 H6 0.9500
C7 C8 1.403(5)
C7 C12 1.419(5)
C8 C9 1.367(5)
C8 H8 0.9500
C9 C10 1.403(5)
C9 H9 0.9500
C10 C11 1.368(5)
C10 H10 0.9500
C11 C12 1.413(5)
C11 H11 0.9500
C13 N1 1.475(4)
C13 C14 1.506(5)
C13 H13A 0.9900
C13 H13B 0.9900
C14 C15 1.373(5)
C14 C19 1.390(5)
C15 C16 1.378(5)
C15 H15 0.9500
C16 C17 1.378(5)
C16 H16 0.9500
C17 C18 1.367(5)
C17 H17 0.9500
C18 C19 1.385(5)
C18 H18 0.9500
C19 H19 0.9500
C20 C25 1.388(5)
C20 C21 1.392(5)
C21 C22 1.377(5)
C21 H21 0.9500
C22 C23 1.380(6)
C22 H22 0.9500
C23 C24 1.386(5)
C23 H23 0.9500
C24 C25 1.385(5)
C24 H24 0.9500
C25 H25 0.9500
C26 O2 1.223(4)
C26 N3 1.414(4)
C26 C29 1.443(5)
C27 N4 1.291(4)
C27 N3 1.388(4)
C27 C45 1.484(5)
C28 C29 1.386(5)
C28 N4 1.392(4)
C28 C37 1.440(5)
C29 C30 1.408(5)
C30 C31 1.351(5)
C30 H30 0.9500
C31 C32 1.422(5)
C31 H31 0.9500
C32 C33 1.410(5)
C32 C37 1.421(5)
C33 C34 1.366(5)
C33 H33 0.9500
C34 C35 1.403(5)
C34 H34 0.9500
C35 C36 1.360(5)
C35 H35 0.9500
C36 C37 1.397(5)
C36 H36 0.9500
C38 N3 1.485(4)
C38 C39 1.503(5)
C38 H38A 0.9900
C38 H38B 0.9900
C39 C40 1.387(5)
C39 C44 1.393(5)
C40 C41 1.385(5)
C40 H40 0.9500
C41 C42 1.378(5)
C41 H41 0.9500
C42 C43 1.375(5)
C42 H42 0.9500
C43 C44 1.379(5)
C43 H43 0.9500
C44 H44 0.9500
C45 C50 1.387(5)
C45 C46 1.399(5)
C46 C47 1.380(5)
C46 H46 0.9500
C47 C48 1.380(5)
C47 H47 0.9500
C48 C49 1.389(5)
C48 H48 0.9500
C49 C50 1.389(5)
C49 H49 0.9500
C50 H50 0.9500
